data_1518515
loop_
_publ_author_name
'Asiri, Abdullah M.'
'Heller, Harry G.'
'Hughes, David S.'
'Hursthouse, Michael B.'
'Kendrick, John'
'Leusen, Frank Jj'
'Montis, Riccardo'

_publ_section_title
;
 A mechanophysical phase transition provides a dramatic example of colour
 polymorphism: the tribochromism of a substituted
 tri(methylene)tetrahydrofuran-2-one.
;
_journal_issue 1
_journal_name_full 'Chemistry Central journal'
_journal_page_first 70
_journal_paper_doi 10.1186/s13065-014-0070-3
_journal_volume 8
_journal_year 2014
_chemical_formula_sum 'C27 H20 N2 O2'
_chemical_formula_weight 404.45
_chemical_name_common TriboIIIa
_chemical_name_systematic
;
 ?
;
_space_group_IT_number 14
_symmetry_cell_setting monoclinic
_symmetry_space_group_name_Hall '-P 2ybc'
_symmetry_space_group_name_H-M 'P 1 21/c 1'
_atom_sites_solution_hydrogens geom
_atom_sites_solution_primary direct
_atom_sites_solution_secondary difmap
_audit_creation_method SHELXL-97
_cell_angle_alpha 90.00
_cell_angle_beta 110.38(18)
_cell_angle_gamma 90.00
_cell_formula_units_Z 4
_cell_length_a 10.07(3)
_cell_length_b 23.91(5)
_cell_length_c 9.50(5)
_cell_measurement_temperature 293(2)
_cell_volume 2144(14)
_computing_structure_refinement 'SHELXL-97 (Sheldrick, 2008)'
_diffrn_ambient_temperature 293(2)
_diffrn_measured_fraction_theta_full 0.724
_diffrn_measured_fraction_theta_max 0.724
_diffrn_measurement_device_type 'FAST TV Area Detector Diffractometer'
_diffrn_radiation_monochromator graphite
_diffrn_radiation_source 'FR591 Rotating Anode'
_diffrn_radiation_type MoK\a
_diffrn_radiation_wavelength 0.71069
_diffrn_reflns_av_R_equivalents 0.1286
_diffrn_reflns_av_sigmaI/netI 0.7944
_diffrn_reflns_limit_h_max 11
_diffrn_reflns_limit_h_min -8
_diffrn_reflns_limit_k_max 23
_diffrn_reflns_limit_k_min -26
_diffrn_reflns_limit_l_max 8
_diffrn_reflns_limit_l_min -10
_diffrn_reflns_number 6026
_diffrn_reflns_theta_full 24.65
_diffrn_reflns_theta_max 24.65
_diffrn_reflns_theta_min 2.16
_exptl_absorpt_coefficient_mu 0.080
_exptl_crystal_colour yellow
_exptl_crystal_density_diffrn 1.253
_exptl_crystal_density_method 'not measured'
_exptl_crystal_F_000 848
_refine_diff_density_max 0.284
_refine_diff_density_min -0.243
_refine_diff_density_rms 0.063
_refine_ls_extinction_method none
_refine_ls_goodness_of_fit_ref 0.727
_refine_ls_hydrogen_treatment mixed
_refine_ls_matrix_type full
_refine_ls_number_parameters 257
_refine_ls_number_reflns 2628
_refine_ls_number_restraints 0
_refine_ls_restrained_S_all 0.727
_refine_ls_R_factor_all 0.2359
_refine_ls_R_factor_gt 0.0890
_refine_ls_shift/su_max 0.044
_refine_ls_shift/su_mean 0.006
_refine_ls_structure_factor_coef Fsqd
_refine_ls_weighting_details 'calc w=1/[\s^2^(Fo^2^)+(0.1067P)^2^+0.0000P] where P=(Fo^2^+2Fc^2^)/3'
_refine_ls_weighting_scheme calc
_refine_ls_wR_factor_gt 0.2072
_refine_ls_wR_factor_ref 0.2450
_reflns_number_gt 635
_reflns_number_total 2628
_reflns_threshold_expression >2\s(I)
_cod_data_source_file 1283497142137493_add4.cif
_cod_data_source_block s92
_cod_depositor_comments
;
The following automatic conversions were performed:

'_symmetry_cell_setting' value 'Monoclinic' changed to 'monoclinic'
according to
/usr/data/users/saulius/crontab/automatic-downloads/current/BMC/lib/dictionaries/cif_core.dic
dictionary named 'cif_core.dic' version 2.4.2 from 2011-04-26.

Automatic conversion script
Id: cif_fix_values 2935 2014-11-11 08:27:57Z andrius 
;
_cod_original_cell_volume 2144(13)
_cod_original_sg_symbol_H-M P2(1)/c
_cod_database_code 1518515

loop_
_symmetry_equiv_pos_as_xyz
'x, y, z'
'-x, y+1/2, -z+1/2'
'-x, -y, -z'
'x, -y-1/2, z-1/2'

loop_
_atom_site_label
_atom_site_type_symbol
_atom_site_fract_x
_atom_site_fract_y
_atom_site_fract_z
_atom_site_U_iso_or_equiv
_atom_site_adp_type
_atom_site_occupancy
_atom_site_symmetry_multiplicity
_atom_site_calc_flag
_atom_site_refinement_flags
O1 O 0.2120(7) 0.4956(2) 0.5012(7) 0.071(2) Uani 1 1 d .
O2 O 0.0054(7) 0.4608(3) 0.3472(8) 0.079(2) Uani 1 1 d .
N1 N 0.5320(8) 0.4513(4) 0.7292(11) 0.102(4) Uani 1 1 d .
N2 N 0.5848(8) 0.6289(4) 0.6353(10) 0.082(3) Uani 1 1 d .
C5 C 0.4166(10) 0.5453(4) 0.6098(12) 0.067(3) Uani 1 1 d .
C2 C 0.2797(10) 0.5443(4) 0.5292(11) 0.064(3) Uani 1 1 d .
C3 C 0.1806(8) 0.5908(4) 0.4512(11) 0.059(3) Uani 1 1 d .
C4 C 0.0696(10) 0.5588(3) 0.3332(12) 0.053(3) Uani 1 1 d .
C1 C 0.0823(9) 0.5004(4) 0.3856(11) 0.055(3) Uani 1 1 d .
C6 C 0.4844(12) 0.4937(5) 0.6773(13) 0.088(4) Uani 1 1 d .
C7 C 0.5087(10) 0.5907(4) 0.6269(11) 0.069(3) Uani 1 1 d .
C8 C 0.1681(9) 0.6424(3) 0.5057(11) 0.057(3) Uani 1 1 d .
C9 C 0.2655(6) 0.6632(3) 0.6531(7) 0.061(3) Uani 1 1 d G
C10 C 0.2889(7) 0.6307(2) 0.7809(10) 0.065(3) Uani 1 1 d G
H10 H 0.2418 0.5968 0.7743 0.078 Uiso 1 1 calc R
C11 C 0.3825(8) 0.6490(3) 0.9186(7) 0.086(4) Uani 1 1 d G
H11 H 0.3982 0.6273 1.0040 0.104 Uiso 1 1 calc R
C12 C 0.4528(6) 0.6997(4) 0.9284(8) 0.103(5) Uani 1 1 d G
H12 H 0.5155 0.7119 1.0205 0.123 Uiso 1 1 calc R
C13 C 0.4294(7) 0.7321(2) 0.8007(12) 0.093(4) Uani 1 1 d G
H13 H 0.4765 0.7661 0.8073 0.111 Uiso 1 1 calc R
C14 C 0.3358(8) 0.7139(3) 0.6630(9) 0.076(4) Uani 1 1 d G
H14 H 0.3201 0.7356 0.5775 0.091 Uiso 1 1 calc R
C15 C 0.0419(6) 0.6778(2) 0.4297(7) 0.057(3) Uani 1 1 d G
C16 C 0.0500(6) 0.7270(3) 0.3551(7) 0.075(3) Uani 1 1 d G
H16 H 0.1362 0.7383 0.3490 0.090 Uiso 1 1 calc R
C17 C -0.0708(8) 0.7592(2) 0.2897(7) 0.089(4) Uani 1 1 d G
H17 H -0.0654 0.7921 0.2398 0.106 Uiso 1 1 calc R
C18 C -0.1996(7) 0.7423(3) 0.2988(7) 0.086(4) Uani 1 1 d G
H18 H -0.2804 0.7638 0.2550 0.103 Uiso 1 1 calc R
C19 C -0.2077(6) 0.6931(3) 0.3734(8) 0.093(4) Uani 1 1 d G
H19 H -0.2939 0.6817 0.3795 0.112 Uiso 1 1 calc R
C20 C -0.0869(7) 0.6608(2) 0.4388(7) 0.072(3) Uani 1 1 d G
H20 H -0.0923 0.6279 0.4887 0.087 Uiso 1 1 calc R
C21 C -0.0222(10) 0.5739(4) 0.1943(13) 0.068(3) Uani 1 1 d .
C22 C -0.1471(11) 0.5408(4) 0.1124(13) 0.098(5) Uani 1 1 d .
H22 H -0.1572 0.5060 0.1626 0.17(2) Uiso 1 1 calc R
C23 C 0.0079(12) 0.6253(4) 0.1169(13) 0.077(3) Uani 1 1 d .
H23 H -0.0642 0.6547 0.0957 0.092 Uiso 1 1 calc R
C27 C 0.0717(14) 0.6164(5) -0.0050(17) 0.113(5) Uani 1 1 d .
H27B H 0.0993 0.5787 -0.0205 0.17(2) Uiso 1 1 calc R
H27A H 0.0346 0.6387 -0.0956 0.17(2) Uiso 1 1 calc R
C26 C 0.1586(13) 0.6459(4) 0.1374(14) 0.106(4) Uani 1 1 d .
H26A H 0.1731 0.6858 0.1323 0.17(2) Uiso 1 1 calc R
H26B H 0.2378 0.6257 0.2075 0.17(2) Uiso 1 1 calc R
C25 C -0.2031(14) 0.5388(5) -0.0423(18) 0.153(7) Uani 1 1 d .
H25A H -0.2410 0.5032 -0.0879 0.184 Uiso 1 1 calc R
H25B H -0.1547 0.5600 -0.0970 0.184 Uiso 1 1 calc R
C24 C -0.2853(11) 0.5696(5) 0.0271(13) 0.110(5) Uani 1 1 d .
H24B H -0.3725 0.5530 0.0293 0.17(2) Uiso 1 1 calc R
H24A H -0.2856 0.6101 0.0202 0.17(2) Uiso 1 1 calc R

loop_
_atom_site_aniso_label
_atom_site_aniso_U_11
_atom_site_aniso_U_22
_atom_site_aniso_U_33
_atom_site_aniso_U_23
_atom_site_aniso_U_13
_atom_site_aniso_U_12
O1 0.080(5) 0.054(5) 0.070(5) -0.013(3) 0.015(4) 0.015(4)
O2 0.088(5) 0.055(4) 0.112(6) 0.011(4) 0.059(5) -0.011(4)
N1 0.080(6) 0.109(9) 0.116(9) 0.019(6) 0.035(6) 0.049(6)
N2 0.060(6) 0.101(8) 0.100(8) -0.021(6) 0.047(6) -0.014(5)
C5 0.060(7) 0.059(7) 0.089(9) -0.022(6) 0.037(7) -0.009(6)
C2 0.058(7) 0.071(8) 0.061(8) -0.032(6) 0.020(6) -0.035(6)
C3 0.041(6) 0.060(7) 0.084(9) 0.022(6) 0.032(6) 0.017(5)
C4 0.072(7) 0.030(6) 0.065(8) 0.007(5) 0.034(6) 0.017(5)
C1 0.051(7) 0.053(7) 0.066(8) -0.019(5) 0.026(6) -0.024(5)
C6 0.109(9) 0.074(9) 0.097(10) 0.017(7) 0.056(8) 0.043(7)
C7 0.051(7) 0.080(9) 0.070(8) -0.003(6) 0.013(6) 0.001(6)
C8 0.079(7) 0.029(6) 0.084(8) 0.014(5) 0.057(7) 0.015(5)
C9 0.064(7) 0.066(7) 0.056(8) 0.000(6) 0.028(7) 0.004(6)
C10 0.057(7) 0.096(8) 0.046(8) -0.023(6) 0.022(7) 0.006(5)
C11 0.063(7) 0.131(11) 0.061(10) -0.017(8) 0.017(7) 0.003(7)
C12 0.078(9) 0.147(13) 0.086(12) -0.036(10) 0.032(8) 0.003(9)
C13 0.070(8) 0.120(10) 0.086(11) -0.022(9) 0.024(8) -0.024(7)
C14 0.056(6) 0.072(8) 0.105(11) -0.015(6) 0.036(7) -0.008(5)
C15 0.082(7) 0.030(6) 0.073(8) 0.003(5) 0.043(6) 0.006(5)
C16 0.070(7) 0.053(7) 0.099(9) -0.002(6) 0.027(7) 0.009(5)
C17 0.097(8) 0.069(8) 0.101(10) -0.001(7) 0.036(8) -0.001(7)
C18 0.083(8) 0.068(8) 0.102(10) 0.001(7) 0.025(8) 0.039(6)
C19 0.080(8) 0.063(7) 0.131(11) 0.029(7) 0.030(8) 0.028(6)
C20 0.083(7) 0.046(6) 0.107(10) 0.004(6) 0.057(7) -0.006(6)
C21 0.067(7) 0.047(7) 0.085(9) -0.011(6) 0.019(7) 0.007(5)
C22 0.099(9) 0.086(8) 0.054(9) 0.004(6) -0.045(7) 0.002(7)
C23 0.103(9) 0.052(7) 0.088(10) -0.009(6) 0.049(8) -0.008(6)
C27 0.169(13) 0.078(10) 0.120(13) -0.012(8) 0.085(12) -0.015(8)
C26 0.141(11) 0.064(8) 0.129(13) 0.017(8) 0.067(10) -0.004(8)
C25 0.127(12) 0.077(10) 0.190(18) -0.033(10) -0.027(13) 0.020(8)
C24 0.072(8) 0.118(12) 0.107(12) -0.015(9) -0.009(8) -0.004(7)

loop_
_atom_type_symbol
_atom_type_description
_atom_type_scat_dispersion_real
_atom_type_scat_dispersion_imag
_atom_type_scat_source
C C 0.0033 0.0016 'International Tables Vol C Tables 4.2.6.8 and 6.1.1.4'
H H 0.0000 0.0000 'International Tables Vol C Tables 4.2.6.8 and 6.1.1.4'
N N 0.0061 0.0033 'International Tables Vol C Tables 4.2.6.8 and 6.1.1.4'
O O 0.0106 0.0060 'International Tables Vol C Tables 4.2.6.8 and 6.1.1.4'

loop_
_geom_angle_atom_site_label_1
_geom_angle_atom_site_label_2
_geom_angle_atom_site_label_3
_geom_angle
C2 O1 C1 111.2(7)
C2 C5 C7 126.6(10)
C2 C5 C6 118.4(10)
C7 C5 C6 114.8(9)
C5 C2 O1 119.4(10)
C5 C2 C3 130.4(9)
O1 C2 C3 110.1(8)
C8 C3 C4 127.4(8)
C8 C3 C2 128.0(9)
C4 C3 C2 100.7(8)
C21 C4 C1 121.7(8)
C21 C4 C3 131.9(8)
C1 C4 C3 106.2(8)
O2 C1 O1 120.5(9)
O2 C1 C4 132.5(9)
O1 C1 C4 107.0(7)
N1 C6 C5 176.6(13)
N2 C7 C5 177.4(12)
C3 C8 C15 120.5(8)
C3 C8 C9 122.9(7)
C15 C8 C9 116.0(7)
C10 C9 C14 120.0
C10 C9 C8 119.5(7)
C14 C9 C8 120.5(7)
C11 C10 C9 120.0
C12 C11 C10 120.0
C13 C12 C11 120.0
C12 C13 C14 120.0
C13 C14 C9 120.0
C16 C15 C20 120.0
C16 C15 C8 122.5(6)
C20 C15 C8 117.5(6)
C17 C16 C15 120.0
C16 C17 C18 120.0
C19 C18 C17 120.0
C18 C19 C20 120.0
C19 C20 C15 120.0
C4 C21 C22 122.5(10)
C4 C21 C23 119.9(8)
C22 C21 C23 117.5(10)
C25 C22 C21 122.9(13)
C25 C22 C24 59.0(7)
C21 C22 C24 120.0(10)
C21 C23 C27 117.7(10)
C21 C23 C26 123.5(9)
C27 C23 C26 58.9(8)
C26 C27 C23 61.2(9)
C27 C26 C23 59.9(8)
C22 C25 C24 65.0(11)
C25 C24 C22 55.9(9)

loop_
_geom_bond_atom_site_label_1
_geom_bond_atom_site_label_2
_geom_bond_distance
O1 C2 1.328(9)
O1 C1 1.388(10)
O2 C1 1.195(8)
N1 C6 1.155(11)
N2 C7 1.177(11)
C5 C2 1.323(11)
C5 C7 1.400(13)
C5 C6 1.447(13)
C2 C3 1.505(12)
C3 C8 1.360(12)
C3 C4 1.490(12)
C4 C21 1.370(13)
C4 C1 1.473(11)
C8 C15 1.487(10)
C8 C9 1.488(11)
C9 C10 1.3900
C9 C14 1.3900
C10 C11 1.3900
C11 C12 1.3900
C12 C13 1.3900
C13 C14 1.3900
C15 C16 1.3900
C15 C20 1.3900
C16 C17 1.3900
C17 C18 1.3900
C18 C19 1.3900
C19 C20 1.3900
C21 C22 1.459(12)
C21 C23 1.517(13)
C22 C25 1.381(18)
C22 C24 1.511(14)
C23 C27 1.523(16)
C23 C26 1.541(16)
C27 C26 1.506(16)
C25 C24 1.430(17)

loop_
_geom_torsion_atom_site_label_1
_geom_torsion_atom_site_label_2
_geom_torsion_atom_site_label_3
_geom_torsion_atom_site_label_4
_geom_torsion
C7 C5 C2 O1 167.6(10)
C6 C5 C2 O1 -6.1(15)
C7 C5 C2 C3 -8.7(18)
C6 C5 C2 C3 177.6(10)
C1 O1 C2 C5 -164.3(9)
C1 O1 C2 C3 12.6(10)
C5 C2 C3 C8 -45.5(17)
O1 C2 C3 C8 138.0(10)
C5 C2 C3 C4 155.8(11)
O1 C2 C3 C4 -20.8(9)
C8 C3 C4 C21 47.6(17)
C2 C3 C4 C21 -153.4(10)
C8 C3 C4 C1 -138.3(10)
C2 C3 C4 C1 20.6(9)
C2 O1 C1 O2 -178.5(9)
C2 O1 C1 C4 1.6(10)
C21 C4 C1 O2 -20.1(17)
C3 C4 C1 O2 165.1(11)
C21 C4 C1 O1 159.9(8)
C3 C4 C1 O1 -14.9(10)
C2 C5 C6 N1 -10(23)
C7 C5 C6 N1 175(22)
C2 C5 C7 N2 -58(25)
C6 C5 C7 N2 116(25)
C4 C3 C8 C15 -11.1(16)
C2 C3 C8 C15 -164.5(8)
C4 C3 C8 C9 159.8(9)
C2 C3 C8 C9 6.4(16)
C3 C8 C9 C10 -52.0(11)
C15 C8 C9 C10 119.2(7)
C3 C8 C9 C14 126.3(8)
C15 C8 C9 C14 -62.5(9)
C14 C9 C10 C11 0.0
C8 C9 C10 C11 178.3(6)
C9 C10 C11 C12 0.0
C10 C11 C12 C13 0.0
C11 C12 C13 C14 0.0
C12 C13 C14 C9 0.0
C10 C9 C14 C13 0.0
C8 C9 C14 C13 -178.2(6)
C3 C8 C15 C16 -111.8(9)
C9 C8 C15 C16 76.7(9)
C3 C8 C15 C20 69.9(11)
C9 C8 C15 C20 -101.5(8)
C20 C15 C16 C17 0.0
C8 C15 C16 C17 -178.2(7)
C15 C16 C17 C18 0.0
C16 C17 C18 C19 0.0
C17 C18 C19 C20 0.0
C18 C19 C20 C15 0.0
C16 C15 C20 C19 0.0
C8 C15 C20 C19 178.3(6)
C1 C4 C21 C22 23.2(15)
C3 C4 C21 C22 -163.5(10)
C1 C4 C21 C23 -153.9(10)
C3 C4 C21 C23 19.4(16)
C4 C21 C22 C25 -150.1(12)
C23 C21 C22 C25 27.1(17)
C4 C21 C22 C24 139.5(12)
C23 C21 C22 C24 -43.4(17)
C4 C21 C23 C27 100.7(13)
C22 C21 C23 C27 -76.6(14)
C4 C21 C23 C26 31.3(17)
C22 C21 C23 C26 -145.9(11)
C21 C23 C27 C26 -114.3(11)
C21 C23 C26 C27 104.6(13)
C21 C22 C25 C24 -107.8(14)
C21 C22 C24 C25 112.7(16)
